data_2312753
loop_
_publ_author_name
'Ballirano, Paolo'
'Celata, Beatrice'
'Pacella, Alessandro'
'Bloise, Andrea'
'Bosi, Ferdinando'

_publ_section_title
;
 Crystal structure and doping in synthetic enstatite: an analysis of
 Li/Fe<sup>3+</sup>-doped single-crystal samples.
;
_journal_issue 1
_journal_name_full 'Acta crystallographica Section B, Structural science, crystal engineering and materials'
_journal_paper_doi 10.1107/S2052520624011624
_journal_volume 81
_journal_year 2025
_chemical_formula_moiety 'Si, 3(O), 0.078(Fe), 0.844(Mg), 0.078(Li)'
_chemical_formula_sum 'Fe0.08 Li0.08 Mg0.84 O3 Si'
_chemical_formula_weight 101.60
_space_group_crystal_system orthorhombic
_space_group_IT_number 60
_space_group_name_Hall '-P 2n 2ab'
_space_group_name_H-M_alt 'P b c n'
_audit_creation_method SHELXL-2019/3
_cell_angle_alpha 90
_cell_angle_beta 90
_cell_angle_gamma 90
_cell_formula_units_Z 8
_cell_length_a 9.2255(2)
_cell_length_b 8.7052(2)
_cell_length_c 5.31060(10)
_cell_measurement_reflns_used 3347
_cell_measurement_temperature 293(2)
_cell_measurement_theta_max 45.32
_cell_measurement_theta_min 3.22
_cell_volume 426.493(16)
_computing_cell_refinement 'Apex3 (Bruker AXS Inc., 2016)'
_computing_data_collection 'Apex3 (Bruker AXS Inc., 2016)'
_computing_data_reduction 'Apex3 (Bruker AXS Inc., 2016)'
_computing_structure_refinement 'SHELXL-2019/3 (Sheldrick, 2019)'
_diffrn_ambient_temperature 293(2)
_diffrn_detector_area_resol_mean 512
_diffrn_measured_fraction_theta_full 0.974
_diffrn_measured_fraction_theta_max 0.979
_diffrn_measurement_device_type 'Bruker Smart Breeze'
_diffrn_measurement_method '\f and \w scans'
_diffrn_radiation_monochromator graphite
_diffrn_radiation_type MoK\a
_diffrn_radiation_wavelength 0.71073
_diffrn_reflns_av_R_equivalents 0.0236
_diffrn_reflns_av_unetI/netI 0.0155
_diffrn_reflns_Laue_measured_fraction_full 0.974
_diffrn_reflns_Laue_measured_fraction_max 0.979
_diffrn_reflns_limit_h_max 18
_diffrn_reflns_limit_h_min -15
_diffrn_reflns_limit_k_max 17
_diffrn_reflns_limit_k_min -15
_diffrn_reflns_limit_l_max 10
_diffrn_reflns_limit_l_min -10
_diffrn_reflns_number 10429
_diffrn_reflns_point_group_measured_fraction_full 0.974
_diffrn_reflns_point_group_measured_fraction_max 0.979
_diffrn_reflns_theta_full 25.242
_diffrn_reflns_theta_max 45.321
_diffrn_reflns_theta_min 3.218
_diffrn_source 'fine-focus sealed tube'
_exptl_absorpt_coefficient_mu 1.618
_exptl_absorpt_correction_T_max 0.667
_exptl_absorpt_correction_T_min 0.543
_exptl_absorpt_correction_type multi-scan
_exptl_absorpt_process_details 'SADABS (Sheldrick, 2015)'
_exptl_crystal_density_diffrn 3.165
_exptl_crystal_density_meas ?
_exptl_crystal_description anhedral
_exptl_crystal_F_000 435
_exptl_crystal_size_max 0.400
_exptl_crystal_size_mid 0.320
_exptl_crystal_size_min 0.250
_exptl_transmission_factor_max 0.7489
_exptl_transmission_factor_min 0.6856
_refine_diff_density_max 0.367
_refine_diff_density_min -0.448
_refine_diff_density_rms 0.077
_refine_ls_extinction_coef 0.0359(17)
_refine_ls_extinction_expression Fc^*^=kFc[1+0.001xFc^2^\l^3^/sin(2\q)]^-1/4^
_refine_ls_extinction_method 'SHELXL-2018/3 (Sheldrick 2018)'
_refine_ls_goodness_of_fit_ref 1.077
_refine_ls_hydrogen_treatment undef
_refine_ls_matrix_type full
_refine_ls_number_parameters 51
_refine_ls_number_reflns 1760
_refine_ls_number_restraints 0
_refine_ls_restrained_S_all 1.077
_refine_ls_R_factor_all 0.0232
_refine_ls_R_factor_gt 0.0181
_refine_ls_shift/su_max 0.000
_refine_ls_shift/su_mean 0.000
_refine_ls_structure_factor_coef Fsqd
_refine_ls_weighting_details 'w=1/[\s^2^(Fo^2^)+(0.0168P)^2^+0.0318P] where P=(Fo^2^+2Fc^2^)/3'
_refine_ls_weighting_scheme calc
_refine_ls_wR_factor_gt 0.0385
_refine_ls_wR_factor_ref 0.0399
_reflns_Friedel_coverage 0.000
_reflns_number_gt 1539
_reflns_number_total 1760
_reflns_threshold_expression 'I > 2\s(I)'
_cod_data_source_file ra5147.cif
_cod_data_source_block PPX_4d
_cod_depositor_comments
;
The following automatic conversions were performed:

data item '_exptl_crystal_density_meas' value 'not measured' was
changed to '?' -- the value is perceived as not measured.

Automatic conversion script
Id: cif_fix_values 8170 2020-07-09 18:12:32Z antanas 
;
_cod_database_code 2312753
_shelx_shelxl_version_number 2019/3
_shelx_space_group_comment
;
The symmetry employed for this shelxl refinement is uniquely defined
by the following loop, which should always be used as a source of
symmetry information in preference to the above space-group names.
They are only intended as comments.
;
_shelx_estimated_absorpt_t_min 0.564
_shelx_estimated_absorpt_t_max 0.688

loop_
_space_group_symop_operation_xyz
'x, y, z'
'-x+1/2, -y+1/2, z+1/2'
'-x, y, -z+1/2'
'x+1/2, -y+1/2, -z'
'-x, -y, -z'
'x-1/2, y-1/2, -z-1/2'
'x, -y, z-1/2'
'-x-1/2, y-1/2, z'

loop_
_atom_site_label
_atom_site_type_symbol
_atom_site_fract_x
_atom_site_fract_y
_atom_site_fract_z
_atom_site_U_iso_or_equiv
_atom_site_adp_type
_atom_site_occupancy
_atom_site_site_symmetry_order
_atom_site_calc_flag
_atom_site_refinement_flags_posn
_atom_site_refinement_flags_adp
_atom_site_refinement_flags_occupancy
_atom_site_disorder_assembly
_atom_site_disorder_group
Mg1 Mg 0.000000 0.09881(2) 0.750000 0.00594(5) Uani 0.8439(11) 2 d S T P . .
Fe1 Fe 0.000000 0.09881(2) 0.750000 0.00594(5) Uani 0.1561(11) 2 d S T P . .
Mg2 Mg 0.000000 0.26371(4) 0.250000 0.00705(6) Uani 0.8439(11) 2 d S T P . .
Li2 Li 0.000000 0.26371(4) 0.250000 0.00705(6) Uani 0.1561(11) 2 d S T P . .
SiB Si 0.29262(2) 0.09092(2) 0.07166(2) 0.00435(3) Uani 0.906(13) 1 d . . P . .
SiBB Si 0.29262(2) 0.09092(2) 0.07166(2) 0.00435(3) Uani 0.094(13) 1 d . . P . .
O1B O 0.11764(3) 0.09254(4) 0.07875(6) 0.00585(5) Uani 0.299(17) 1 d . . P . .
O1BB O 0.11764(3) 0.09254(4) 0.07875(6) 0.00585(5) Uani 0.701(17) 1 d . . P . .
O2B O 0.37521(4) 0.25107(5) 0.07118(7) 0.00816(6) Uani 0.299(17) 1 d . . P . .
O2BB O 0.37521(4) 0.25107(5) 0.07118(7) 0.00816(6) Uani 0.701(17) 1 d . . P . .
O3B O 0.35041(3) 0.97958(5) 0.30001(7) 0.00827(6) Uani 0.299(17) 1 d . . P . .
O3BB O 0.35041(3) 0.97958(5) 0.30001(7) 0.00827(6) Uani 0.701(17) 1 d . . P . .

loop_
_atom_site_aniso_label
_atom_site_aniso_U_11
_atom_site_aniso_U_22
_atom_site_aniso_U_33
_atom_site_aniso_U_23
_atom_site_aniso_U_13
_atom_site_aniso_U_12
Mg1 0.00571(7) 0.00679(10) 0.00532(7) 0.000 -0.00050(5) 0.000
Fe1 0.00571(7) 0.00679(10) 0.00532(7) 0.000 -0.00050(5) 0.000
Mg2 0.00784(10) 0.00750(13) 0.00581(10) 0.000 -0.00083(7) 0.000
Li2 0.00784(10) 0.00750(13) 0.00581(10) 0.000 -0.00083(7) 0.000
SiB 0.00386(4) 0.00505(6) 0.00414(5) 0.00011(3) 0.00016(3) -0.00061(3)
SiBB 0.00386(4) 0.00505(6) 0.00414(5) 0.00011(3) 0.00016(3) -0.00061(3)
O1B 0.00383(9) 0.00758(14) 0.00612(11) -0.00028(9) 0.00012(7) 0.00013(8)
O1BB 0.00383(9) 0.00758(14) 0.00612(11) -0.00028(9) 0.00012(7) 0.00013(8)
O2B 0.00948(11) 0.00695(14) 0.00805(12) -0.00063(10) 0.00030(9) -0.00389(10)
O2BB 0.00948(11) 0.00695(14) 0.00805(12) -0.00063(10) 0.00030(9) -0.00389(10)
O3B 0.00603(10) 0.01215(16) 0.00664(11) 0.00455(10) 0.00054(8) 0.00036(10)
O3BB 0.00603(10) 0.01215(16) 0.00664(11) 0.00455(10) 0.00054(8) 0.00036(10)

loop_
_atom_type_symbol
_atom_type_description
_atom_type_scat_dispersion_real
_atom_type_scat_dispersion_imag
_atom_type_scat_source
Oi Oi 0.0080 0.0060 'International Tables Vol C Tables 4.2.6.8 and 6.1.1.4'
Oi OiI 0.0080 0.0060 'International Tables Vol C Tables 4.2.6.8 and 6.1.1.4'
Si Si 0.0720 0.0710 'International Tables Vol C Tables 4.2.6.8 and 6.1.1.4'
O O 0.0106 0.0060 'International Tables Vol C Tables 4.2.6.8 and 6.1.1.4'
Mg Mg 0.0486 0.0363 'International Tables Vol C Tables 4.2.6.8 and 6.1.1.4'
Si Si 0.0817 0.0704 'International Tables Vol C Tables 4.2.6.8 and 6.1.1.4'
Fe Fe 0.3463 0.8444 'International Tables Vol C Tables 4.2.6.8 and 6.1.1.4'
Li Li -0.0003 0.0001 'International Tables Vol C Tables 4.2.6.8 and 6.1.1.4'

loop_
_geom_angle_atom_site_label_1
_geom_angle_atom_site_label_2
_geom_angle_atom_site_label_3
_geom_angle
_geom_angle_site_symmetry_1
_geom_angle_site_symmetry_3
_geom_angle_publ_flag
O2B Mg1 O2B 97.59(2) 2 4_456 ?
O2B Mg1 O1B 85.259(14) 2 3 ?
O2B Mg1 O1B 96.754(14) 4_456 3 ?
O2B Mg1 O1B 96.754(14) 2 1_556 ?
O2B Mg1 O1B 85.259(14) 4_456 1_556 ?
O1B Mg1 O1B 176.96(2) 3 1_556 ?
O2B Mg1 O1B 171.567(16) 2 5_556 ?
O2B Mg1 O1B 90.843(15) 4_456 5_556 ?
O1B Mg1 O1B 94.070(13) 3 5_556 ?
O1B Mg1 O1B 83.604(14) 1_556 5_556 ?
O2B Mg1 O1B 90.843(15) 2 7_556 ?
O2B Mg1 O1B 171.567(16) 4_456 7_556 ?
O1B Mg1 O1B 83.604(14) 3 7_556 ?
O1B Mg1 O1B 94.070(13) 1_556 7_556 ?
O1B Mg1 O1B 80.731(19) 5_556 7_556 ?
O2B Mg1 Mg2 96.190(13) 2 1_556 ?
O2B Mg1 Mg2 42.742(11) 4_456 1_556 ?
O1B Mg1 Mg2 139.416(12) 3 1_556 ?
O1B Mg1 Mg2 42.759(10) 1_556 1_556 ?
O1B Mg1 Mg2 89.794(10) 5_556 1_556 ?
O1B Mg1 Mg2 136.743(10) 7_556 1_556 ?
O2B Mg1 Mg2 42.742(11) 2 . ?
O2B Mg1 Mg2 96.190(13) 4_456 . ?
O1B Mg1 Mg2 42.759(10) 3 . ?
O1B Mg1 Mg2 139.416(12) 1_556 . ?
O1B Mg1 Mg2 136.743(10) 5_556 . ?
O1B Mg1 Mg2 89.794(10) 7_556 . ?
Mg2 Mg1 Mg2 123.208(13) 1_556 . ?
O2B Mg1 Mg2 131.207(12) 2 5_556 ?
O2B Mg1 Mg2 131.207(12) 4_456 5_556 ?
O1B Mg1 Mg2 88.480(12) 3 5_556 ?
O1B Mg1 Mg2 88.480(12) 1_556 5_556 ?
O1B Mg1 Mg2 40.365(10) 5_556 5_556 ?
O1B Mg1 Mg2 40.365(10) 7_556 5_556 ?
Mg2 Mg1 Mg2 118.396(6) 1_556 5_556 ?
Mg2 Mg1 Mg2 118.396(6) . 5_556 ?
O2B Mg1 Mg1 87.504(11) 2 5_556 ?
O2B Mg1 Mg1 139.462(10) 4_456 5_556 ?
O1B Mg1 Mg1 43.370(10) 3 5_556 ?
O1B Mg1 Mg1 134.274(13) 1_556 5_556 ?
O1B Mg1 Mg1 86.263(12) 5_556 5_556 ?
O1B Mg1 Mg1 40.234(9) 7_556 5_556 ?
Mg2 Mg1 Mg1 175.457(11) 1_556 5_556 ?
Mg2 Mg1 Mg1 61.335(6) . 5_556 ?
Mg2 Mg1 Mg1 57.062(7) 5_556 5_556 ?
O2B Mg1 Mg1 139.462(10) 2 5_557 ?
O2B Mg1 Mg1 87.504(11) 4_456 5_557 ?
O1B Mg1 Mg1 134.274(13) 3 5_557 ?
O1B Mg1 Mg1 43.370(10) 1_556 5_557 ?
O1B Mg1 Mg1 40.234(9) 5_556 5_557 ?
O1B Mg1 Mg1 86.263(12) 7_556 5_557 ?
Mg2 Mg1 Mg1 61.334(6) 1_556 5_557 ?
Mg2 Mg1 Mg1 175.458(11) . 5_557 ?
Mg2 Mg1 Mg1 57.062(7) 5_556 5_557 ?
Mg1 Mg1 Mg1 114.123(13) 5_556 5_557 ?
O1B Mg2 O1B 87.08(2) 3 . ?
O1B Mg2 O2B 91.489(16) 3 4_455 ?
O1B Mg2 O2B 83.314(15) . 4_455 ?
O1B Mg2 O2B 83.313(15) 3 2 ?
O1B Mg2 O2B 91.488(16) . 2 ?
O2B Mg2 O2B 172.84(3) 4_455 2 ?
O1B Mg2 O3B 147.241(13) 3 8_655 ?
O1B Mg2 O3B 108.667(13) . 8_655 ?
O2B Mg2 O3B 118.162(17) 4_455 8_655 ?
O2B Mg2 O3B 68.159(14) 2 8_655 ?
O1B Mg2 O3B 108.667(13) 3 6_556 ?
O1B Mg2 O3B 147.241(13) . 6_556 ?
O2B Mg2 O3B 68.159(14) 4_455 6_556 ?
O2B Mg2 O3B 118.162(17) 2 6_556 ?
O3B Mg2 O3B 73.583(19) 8_655 6_556 ?
O1B Mg2 SiB 114.184(10) 3 2 ?
O1B Mg2 SiB 103.404(9) . 2 ?
O2B Mg2 SiB 153.537(17) 4_455 2 ?
O2B Mg2 SiB 32.860(11) 2 2 ?
O3B Mg2 SiB 35.379(9) 8_655 2 ?
O3B Mg2 SiB 96.124(13) 6_556 2 ?
O1B Mg2 SiB 103.404(9) 3 4_455 ?
O1B Mg2 SiB 114.184(10) . 4_455 ?
O2B Mg2 SiB 32.860(11) 4_455 4_455 ?
O2B Mg2 SiB 153.537(17) 2 4_455 ?
O3B Mg2 SiB 96.124(13) 8_655 4_455 ?
O3B Mg2 SiB 35.379(9) 6_556 4_455 ?
SiB Mg2 SiB 127.478(13) 2 4_455 ?
O1B Mg2 Mg1 42.781(9) 3 . ?
O1B Mg2 Mg1 92.549(13) . . ?
O2B Mg2 Mg1 134.270(14) 4_455 . ?
O2B Mg2 Mg1 40.766(10) 2 . ?
O3B Mg2 Mg1 106.337(9) 8_655 . ?
O3B Mg2 Mg1 118.711(9) 6_556 . ?
SiB Mg2 Mg1 71.640(4) 2 . ?
SiB Mg2 Mg1 137.378(3) 4_455 . ?
O1B Mg2 Mg1 92.549(13) 3 1_554 ?
O1B Mg2 Mg1 42.781(9) . 1_554 ?
O2B Mg2 Mg1 40.766(10) 4_455 1_554 ?
O2B Mg2 Mg1 134.269(14) 2 1_554 ?
O3B Mg2 Mg1 118.711(10) 8_655 1_554 ?
O3B Mg2 Mg1 106.338(9) 6_556 1_554 ?
SiB Mg2 Mg1 137.378(3) 2 1_554 ?
SiB Mg2 Mg1 71.640(4) 4_455 1_554 ?
Mg1 Mg2 Mg1 123.207(13) . 1_554 ?
O2B SiB O1B 118.15(2) . . ?
O2B SiB O3B 111.32(2) . 1_545 ?
O1B SiB O3B 108.220(18) . 1_545 ?
O2B SiB O3B 99.75(2) . 7_565 ?
O1B SiB O3B 110.207(18) . 7_565 ?
O3B SiB O3B 108.675(13) 1_545 7_565 ?
O2B SiB Mg2 44.763(14) . 2_554 ?
O1B SiB Mg2 132.749(14) . 2_554 ?
O3B SiB Mg2 119.029(13) 1_545 2_554 ?
O3B SiB Mg2 55.128(14) 7_565 2_554 ?
O2B SiB Mg1 112.672(15) . 1_554 ?
O1B SiB Mg1 33.664(12) . 1_554 ?
O3B SiB Mg1 133.004(14) 1_545 1_554 ?
O3B SiB Mg1 79.294(12) 7_565 1_554 ?
Mg2 SiB Mg1 103.671(4) 2_554 1_554 ?
O2B SiB Mg2 89.579(15) . . ?
O1B SiB Mg2 32.237(13) . . ?
O3B SiB Mg2 109.246(13) 1_545 . ?
O3B SiB Mg2 134.159(13) 7_565 . ?
Mg2 SiB Mg2 121.857(5) 2_554 . ?
Mg1 SiB Mg2 56.016(3) 1_554 . ?
SiB O1B Mg2 122.99(2) . . ?
SiB O1B Mg1 120.534(18) . 1_554 ?
Mg2 O1B Mg1 94.459(14) . 1_554 ?
SiB O1B Mg1 119.953(19) . 5_556 ?
Mg2 O1B Mg1 96.094(15) . 5_556 ?
Mg1 O1B Mg1 96.395(14) 1_554 5_556 ?
SiB O2B Mg1 148.83(2) . 2_554 ?
SiB O2B Mg2 102.38(2) . 2_554 ?
Mg1 O2B Mg2 96.491(15) 2_554 2_554 ?
SiB O3B SiB 139.28(2) 1_565 7_566 ?
SiB O3B Mg2 125.47(2) 1_565 6_666 ?
SiB O3B Mg2 89.494(16) 7_566 6_666 ?

loop_
_geom_bond_atom_site_label_1
_geom_bond_atom_site_label_2
_geom_bond_distance
_geom_bond_site_symmetry_2
_geom_bond_publ_flag
Mg1 O2B 1.9837(4) 2 ?
Mg1 O2B 1.9837(4) 4_456 ?
Mg1 O1B 2.0564(3) 3 ?
Mg1 O1B 2.0564(3) 1_556 ?
Mg1 O1B 2.1863(4) 5_556 ?
Mg1 O1B 2.1863(4) 7_556 ?
Mg1 Mg2 3.01848(18) 1_556 ?
Mg1 Mg2 3.01848(19) . ?
Mg1 Mg2 3.1558(4) 5_556 ?
Mg1 Mg1 3.1639(2) 5_556 ?
Mg1 Mg1 3.1639(2) 5_557 ?
Mg2 O1B 2.0555(4) 3 ?
Mg2 O1B 2.0555(4) . ?
Mg2 O2B 2.0619(4) 4_455 ?
Mg2 O2B 2.0619(4) 2 ?
Mg2 O3B 2.3465(5) 8_655 ?
Mg2 O3B 2.3465(5) 6_556 ?
Mg2 SiB 2.86003(19) 2 ?
Mg2 SiB 2.86003(19) 4_455 ?
SiB O2B 1.5887(4) . ?
SiB O1B 1.6148(3) . ?
SiB O3B 1.6414(4) 1_545 ?
SiB O3B 1.6559(4) 7_565 ?
